data_4319792
loop_
_publ_author_name
'Pamela J. Hagrman'
'Jon Zubieta'

_publ_section_title
;
 Hydrothermal Syntheses and Structural Characterizations of
 Organic-Inorganic Hybrid Materials of the M(II)-Ligand/Vanadium Oxide
 System (M(II) = Cu(II) and Zn(II); Ligand = 2,2'-Bipyridine and
 2,2':6',2''-Terpyridine)
;
_journal_name_full 'Inorganic Chemistry'
_journal_page_first 2800
_journal_page_last 2809
_journal_paper_doi 10.1021/ic010024m
_journal_volume 40
_journal_year 2001
_chemical_formula_sum 'C30 H22 N6 O17 V6 Zn2'
_chemical_formula_weight 1174.92
_chemical_name_systematic
; 
 ? 
;
_space_group_IT_number 1
_symmetry_cell_setting triclinic
_symmetry_space_group_name_Hall 'P 1'
_symmetry_space_group_name_H-M 'P 1'
_atom_sites_solution_hydrogens geom
_atom_sites_solution_primary direct
_atom_sites_solution_secondary difmap
_audit_creation_method SHELXL-97
_cell_angle_alpha 66.556(2)
_cell_angle_beta 81.654(2)
_cell_angle_gamma 74.412(2)
_cell_formula_units_Z 1
_cell_length_a 9.6981(8)
_cell_length_b 10.1729(9)
_cell_length_c 11.1223(10)
_cell_measurement_temperature 96(2)
_cell_volume 968.78(15)
_computing_structure_refinement 'SHELXL-97 (Sheldrick, 1997)'
_computing_structure_solution 'SHELXS-97 (Sheldrick, 1990)'
_diffrn_ambient_temperature 293(2)
_diffrn_measured_fraction_theta_full 0.927
_diffrn_measured_fraction_theta_max 0.927
_diffrn_radiation_monochromator graphite
_diffrn_radiation_source 'fine-focus sealed tube'
_diffrn_radiation_type MoK\a
_diffrn_radiation_wavelength 0.71073
_diffrn_reflns_av_R_equivalents 0.0202
_diffrn_reflns_av_sigmaI/netI 0.0408
_diffrn_reflns_limit_h_max 9
_diffrn_reflns_limit_h_min -12
_diffrn_reflns_limit_k_max 12
_diffrn_reflns_limit_k_min -13
_diffrn_reflns_limit_l_max 8
_diffrn_reflns_limit_l_min -14
_diffrn_reflns_number 6507
_diffrn_reflns_theta_full 28.27
_diffrn_reflns_theta_max 28.27
_diffrn_reflns_theta_min 2.00
_exptl_absorpt_coefficient_mu 2.678
_exptl_crystal_colour Colorless
_exptl_crystal_density_diffrn 2.014
_exptl_crystal_density_method 'not measured'
_exptl_crystal_description Block
_exptl_crystal_F_000 578
_exptl_crystal_size_max 0.23
_exptl_crystal_size_mid 0.18
_exptl_crystal_size_min 0.15
_refine_diff_density_max 0.511
_refine_diff_density_min -0.525
_refine_diff_density_rms 0.105
_refine_ls_abs_structure_details 'Flack H D (1983), Acta Cryst. A39, 876-881'
_refine_ls_abs_structure_Flack 0.541(19)
_refine_ls_extinction_method none
_refine_ls_goodness_of_fit_ref 0.995
_refine_ls_hydrogen_treatment mixed
_refine_ls_matrix_type full
_refine_ls_number_parameters 551
_refine_ls_number_reflns 5233
_refine_ls_number_restraints 3
_refine_ls_restrained_S_all 0.995
_refine_ls_R_factor_all 0.0374
_refine_ls_R_factor_gt 0.0313
_refine_ls_shift/su_max 0.001
_refine_ls_shift/su_mean 0.000
_refine_ls_structure_factor_coef Fsqd
_refine_ls_weighting_details 'calc w=1/[\s^2^(Fo^2^)+(0.0475P)^2^+0.0000P] where P=(Fo^2^+2Fc^2^)/3'
_refine_ls_weighting_scheme calc
_refine_ls_wR_factor_gt 0.0731
_refine_ls_wR_factor_ref 0.0754
_reflns_number_gt 4725
_reflns_number_total 5233
_reflns_threshold_expression >2sigma(I)
_cod_data_source_file ic010024m_4.cif
_cod_data_source_block Compound4
_cod_depositor_comments
;
The following automatic conversions were performed:

'_symmetry_cell_setting' value 'Triclinic' changed to 'triclinic'
according to the built-in table from CIF Core dictionary named
'cif_core.dic' version 2.4.1 from 2010-06-29.

Automatic conversion script
Id: cif_fix_values 1646 2011-03-28 12:23:43Z adriana 
;
_cod_database_code 4319792

loop_
_symmetry_equiv_pos_as_xyz
'x, y, z'

loop_
_atom_site_label
_atom_site_type_symbol
_atom_site_fract_x
_atom_site_fract_y
_atom_site_fract_z
_atom_site_U_iso_or_equiv
_atom_site_adp_type
_atom_site_occupancy
_atom_site_symmetry_multiplicity
_atom_site_calc_flag
_atom_site_refinement_flags
_atom_site_disorder_assembly
_atom_site_disorder_group
Zn1 Zn 0.79122(6) 0.33570(6) 0.71648(6) 0.01051(14) Uani 1 1 d . . .
Zn2 Zn 0.49599(6) 0.03400(6) 1.24738(6) 0.01040(14) Uani 1 1 d . . .
V1 V 0.27826(9) -0.32273(9) 1.02759(9) 0.01105(19) Uani 1 1 d . . .
V2 V 0.99499(9) 0.69126(9) 0.87701(9) 0.01046(19) Uani 1 1 d . . .
V3 V 0.86750(10) 0.38847(10) 0.97328(9) 0.0097(2) Uani 1 1 d . . .
V4 V 0.54484(10) 0.37514(11) 1.13891(9) 0.0112(2) Uani 1 1 d . . .
V5 V 0.41440(10) -0.02883(10) 1.00328(9) 0.0097(2) Uani 1 1 d . . .
V6 V 0.73158(10) -0.00078(10) 0.81849(9) 0.0106(2) Uani 1 1 d . . .
O1 O 0.5074(5) 0.3655(5) 1.2877(4) 0.0212(10) Uani 1 1 d . . .
O2 O 0.7455(5) 0.0279(5) 0.6651(4) 0.0194(10) Uani 1 1 d . . .
O3 O 0.4377(4) 0.5480(5) 1.0261(4) 0.0176(9) Uani 1 1 d . . .
O4 O 0.8610(5) -0.1710(5) 0.9086(4) 0.0186(9) Uani 1 1 d . . .
O5 O 0.9642(5) 0.5195(5) 0.9771(4) 0.0143(9) Uani 1 1 d . . .
O6 O 0.3094(5) -0.1530(5) 1.0014(4) 0.0172(9) Uani 1 1 d . . .
O7 O 0.5541(5) -0.0206(5) 0.8781(4) 0.0179(10) Uani 1 1 d . . .
O8 O 0.7997(4) 0.4444(5) 0.8265(4) 0.0143(9) Uani 1 1 d . . .
O9 O 0.9775(4) 0.2306(5) 1.0016(4) 0.0148(9) Uani 1 1 d . . .
O10 O 0.3117(5) 0.1328(5) 0.9721(4) 0.0181(10) Uani 1 1 d . . .
O11 O 0.5060(4) 0.2325(5) 1.1228(4) 0.0137(9) Uani 1 1 d . . .
O12 O 0.4828(5) -0.0876(5) 1.1507(4) 0.0154(9) Uani 1 1 d . . .
O13 O 0.7314(4) 0.3724(5) 1.1011(4) 0.0161(9) Uani 1 1 d . . .
O14 O 0.7697(5) 0.1393(5) 0.8392(4) 0.0157(9) Uani 1 1 d . . .
O15 O 0.9911(4) 0.7128(4) 0.7265(4) 0.0155(8) Uani 1 1 d . . .
O16 O 0.1688(4) -0.2961(4) 0.8998(4) 0.0177(8) Uani 1 1 d . . .
O17 O 0.1960(4) -0.3821(4) 1.1670(4) 0.0225(9) Uani 1 1 d . . .
N1 N 0.5637(5) 0.4182(6) 0.6830(5) 0.0118(10) Uani 1 1 d . . .
N2 N 0.7829(5) 0.4462(5) 0.5156(5) 0.0107(10) Uani 1 1 d . . .
N3 N 1.0123(5) 0.2897(6) 0.6467(5) 0.0135(11) Uani 1 1 d . . .
N4 N 0.2783(5) 0.0708(5) 1.3256(4) 0.0118(10) Uani 1 1 d . . .
N5 N 0.5166(5) -0.0830(5) 1.4462(4) 0.0107(10) Uani 1 1 d . . .
N6 N 0.7258(5) -0.0471(6) 1.2694(5) 0.0116(10) Uani 1 1 d . . .
C1 C 0.4571(6) 0.3975(7) 0.7754(6) 0.0144(13) Uani 1 1 d . . .
H1 H 0.4806 0.3371 0.8614 0.017 Uiso 1 1 calc R . .
C2 C 0.3154(7) 0.4609(7) 0.7492(6) 0.0170(13) Uani 1 1 d . . .
H2 H 0.2446 0.4451 0.8159 0.020 Uiso 1 1 calc R . .
C3 C 0.2802(7) 0.5496(7) 0.6200(6) 0.0210(14) Uani 1 1 d . . .
H3 H 0.1849 0.5934 0.5989 0.025 Uiso 1 1 calc R . .
C4 C 0.3888(7) 0.5720(7) 0.5229(6) 0.0169(13) Uani 1 1 d . . .
H4 H 0.3677 0.6321 0.4363 0.020 Uiso 1 1 calc R . .
C5 C 0.5291(6) 0.5030(7) 0.5577(6) 0.0116(12) Uani 1 1 d . . .
C6 C 0.6538(7) 0.5177(6) 0.4606(6) 0.0121(12) Uani 1 1 d . . .
C7 C 0.6449(7) 0.5961(6) 0.3265(5) 0.0137(12) Uani 1 1 d . . .
H7 H 0.5565 0.6466 0.2896 0.016 Uiso 1 1 calc R . .
C8 C 0.7703(7) 0.5978(7) 0.2482(6) 0.0164(13) Uani 1 1 d . . .
H8 H 0.7664 0.6495 0.1580 0.020 Uiso 1 1 calc R . .
C9 C 0.9018(7) 0.5220(7) 0.3051(6) 0.0123(12) Uani 1 1 d . . .
H9 H 0.9865 0.5209 0.2537 0.015 Uiso 1 1 calc R . .
C10 C 0.9036(6) 0.4475(7) 0.4414(5) 0.0122(12) Uani 1 1 d . . .
C11 C 1.0355(6) 0.3620(7) 0.5169(6) 0.0120(12) Uani 1 1 d . . .
C12 C 1.1732(6) 0.3500(7) 0.4579(6) 0.0117(12) Uani 1 1 d . . .
H12 H 1.1868 0.4007 0.3684 0.014 Uiso 1 1 calc R . .
C13 C 1.2882(7) 0.2627(7) 0.5333(6) 0.0156(13) Uani 1 1 d . . .
H13 H 1.3805 0.2537 0.4954 0.019 Uiso 1 1 calc R . .
C14 C 1.2652(7) 0.1877(7) 0.6670(6) 0.0156(13) Uani 1 1 d . . .
H14 H 1.3415 0.1267 0.7196 0.019 Uiso 1 1 calc R . .
C15 C 1.1256(7) 0.2058(7) 0.7205(6) 0.0165(13) Uani 1 1 d . . .
H15 H 1.1102 0.1582 0.8103 0.020 Uiso 1 1 calc R . .
C21 C 0.1616(6) 0.1528(7) 1.2547(6) 0.0137(12) Uani 1 1 d . . .
H21 H 0.1730 0.2044 1.1650 0.016 Uiso 1 1 calc R . .
C22 C 0.0243(6) 0.1611(7) 1.3141(6) 0.0166(13) Uani 1 1 d . . .
H22 H -0.0549 0.2204 1.2648 0.020 Uiso 1 1 calc R . .
C23 C 0.0063(7) 0.0820(7) 1.4450(6) 0.0156(13) Uani 1 1 d . . .
H23 H -0.0851 0.0856 1.4849 0.019 Uiso 1 1 calc R . .
C24 C 0.1267(7) -0.0047(7) 1.5185(6) 0.0141(12) Uani 1 1 d . . .
H24 H 0.1169 -0.0597 1.6076 0.017 Uiso 1 1 calc R . .
C25 C 0.2612(6) -0.0064(6) 1.4549(5) 0.0119(12) Uani 1 1 d . . .
C26 C 0.3958(6) -0.0911(7) 1.5245(6) 0.0128(12) Uani 1 1 d . . .
C27 C 0.4048(7) -0.1732(7) 1.6580(6) 0.0159(13) Uani 1 1 d . . .
H27 H 0.3223 -0.1791 1.7122 0.019 Uiso 1 1 calc R . .
C28 C 0.5387(7) -0.2466(7) 1.7095(6) 0.0152(12) Uani 1 1 d . . .
H28 H 0.5464 -0.3023 1.7989 0.018 Uiso 1 1 calc R . .
C29 C 0.6612(7) -0.2367(7) 1.6273(6) 0.0158(13) Uani 1 1 d . . .
H29 H 0.7516 -0.2841 1.6608 0.019 Uiso 1 1 calc R . .
C30 C 0.6456(6) -0.1537(6) 1.4927(5) 0.0097(11) Uani 1 1 d . . .
C31 C 0.7668(7) -0.1356(7) 1.3942(6) 0.0135(12) Uani 1 1 d . . .
C32 C 0.9062(6) -0.2030(7) 1.4210(6) 0.0149(13) Uani 1 1 d . . .
H32 H 0.9318 -0.2626 1.5066 0.018 Uiso 1 1 calc R . .
C33 C 1.0107(7) -0.1823(7) 1.3190(6) 0.0171(13) Uani 1 1 d . . .
H33 H 1.1064 -0.2289 1.3358 0.021 Uiso 1 1 calc R . .
C34 C 0.9706(6) -0.0922(6) 1.1936(6) 0.0136(12) Uani 1 1 d . . .
H34 H 1.0386 -0.0774 1.1243 0.016 Uiso 1 1 calc R . .
C35 C 0.8258(6) -0.0231(7) 1.1718(6) 0.0148(13) Uani 1 1 d . . .
H35 H 0.7985 0.0408 1.0876 0.018 Uiso 1 1 calc R . .

loop_
_atom_site_aniso_label
_atom_site_aniso_U_11
_atom_site_aniso_U_22
_atom_site_aniso_U_33
_atom_site_aniso_U_23
_atom_site_aniso_U_13
_atom_site_aniso_U_12
Zn1 0.0123(4) 0.0114(3) 0.0083(3) -0.0034(3) -0.0007(2) -0.0039(3)
Zn2 0.0115(3) 0.0110(3) 0.0086(3) -0.0029(3) -0.0010(2) -0.0035(3)
V1 0.0093(4) 0.0102(4) 0.0140(5) -0.0046(4) 0.0019(3) -0.0041(3)
V2 0.0098(4) 0.0109(4) 0.0123(4) -0.0054(4) -0.0002(3) -0.0034(3)
V3 0.0093(5) 0.0097(5) 0.0105(5) -0.0035(4) -0.0015(3) -0.0028(4)
V4 0.0109(5) 0.0118(5) 0.0112(5) -0.0042(4) 0.0018(3) -0.0046(4)
V5 0.0094(5) 0.0105(5) 0.0101(5) -0.0040(4) -0.0005(4) -0.0036(4)
V6 0.0092(5) 0.0112(5) 0.0105(5) -0.0040(4) 0.0012(3) -0.0022(4)
O1 0.017(2) 0.031(3) 0.019(2) -0.0131(19) 0.0046(16) -0.0080(19)
O2 0.019(2) 0.030(2) 0.010(2) -0.0080(18) 0.0020(16) -0.0071(19)
O3 0.012(2) 0.015(2) 0.020(2) -0.0027(17) -0.0012(16) 0.0012(17)
O4 0.019(2) 0.016(2) 0.020(2) -0.0069(18) 0.0004(16) -0.0025(18)
O5 0.017(2) 0.012(2) 0.015(2) -0.0017(17) -0.0041(16) -0.0099(17)
O6 0.017(2) 0.017(2) 0.022(2) -0.0099(19) -0.0011(17) -0.0069(18)
O7 0.013(2) 0.022(2) 0.021(2) -0.009(2) 0.0009(17) -0.0058(19)
O8 0.016(2) 0.013(2) 0.012(2) -0.0047(17) -0.0018(16) -0.0012(18)
O9 0.011(2) 0.013(2) 0.018(2) -0.0035(18) -0.0039(16) -0.0001(17)
O10 0.021(2) 0.015(2) 0.017(2) -0.0047(18) -0.0044(17) -0.0028(19)
O11 0.013(2) 0.013(2) 0.016(2) -0.0028(18) -0.0017(16) -0.0069(18)
O12 0.021(2) 0.011(2) 0.014(2) -0.0038(17) -0.0058(17) -0.0009(18)
O13 0.009(2) 0.024(2) 0.018(2) -0.0087(19) 0.0023(16) -0.0089(18)
O14 0.019(2) 0.010(2) 0.016(2) -0.0013(17) -0.0050(17) -0.0047(18)
O15 0.0104(18) 0.019(2) 0.016(2) -0.0061(17) 0.0015(14) -0.0034(15)
O16 0.015(2) 0.020(2) 0.023(2) -0.0092(18) -0.0018(16) -0.0099(16)
O17 0.021(2) 0.019(2) 0.017(2) -0.0014(17) 0.0103(17) -0.0037(16)
N1 0.015(3) 0.012(3) 0.010(2) -0.006(2) 0.0013(18) -0.003(2)
N2 0.010(2) 0.011(2) 0.014(2) -0.007(2) -0.0045(18) -0.0004(19)
N3 0.009(3) 0.018(3) 0.016(3) -0.007(2) -0.0010(19) -0.003(2)
N4 0.017(3) 0.012(3) 0.007(2) -0.003(2) -0.0008(18) -0.004(2)
N5 0.014(2) 0.009(2) 0.008(2) -0.0016(19) 0.0018(17) -0.005(2)
N6 0.012(3) 0.012(3) 0.009(2) -0.001(2) -0.0034(18) -0.003(2)
C1 0.021(3) 0.010(3) 0.011(3) -0.001(2) 0.001(2) -0.006(3)
C2 0.018(3) 0.019(3) 0.016(3) -0.007(3) 0.007(2) -0.010(3)
C3 0.016(3) 0.021(4) 0.026(3) -0.009(3) -0.008(3) -0.002(3)
C4 0.020(3) 0.018(3) 0.014(3) -0.007(2) -0.004(2) -0.003(3)
C5 0.014(3) 0.010(3) 0.014(3) -0.009(2) -0.004(2) -0.001(2)
C6 0.016(3) 0.007(3) 0.015(3) -0.006(2) 0.000(2) -0.003(2)
C7 0.018(3) 0.009(3) 0.012(3) 0.000(2) -0.005(2) -0.003(2)
C8 0.026(3) 0.015(3) 0.007(3) -0.001(2) -0.003(2) -0.005(3)
C9 0.016(3) 0.011(3) 0.009(3) -0.002(2) -0.002(2) -0.004(2)
C10 0.016(3) 0.011(3) 0.010(3) -0.002(2) 0.003(2) -0.008(2)
C11 0.011(3) 0.010(3) 0.015(3) -0.005(2) -0.003(2) -0.002(2)
C12 0.014(3) 0.012(3) 0.011(3) -0.005(2) 0.002(2) -0.005(2)
C13 0.011(3) 0.017(3) 0.026(3) -0.014(3) -0.003(2) -0.003(2)
C14 0.018(3) 0.021(3) 0.012(3) -0.009(2) -0.005(2) -0.002(3)
C15 0.016(3) 0.018(3) 0.013(3) -0.005(2) -0.004(2) 0.000(3)
C21 0.010(3) 0.019(3) 0.013(3) -0.008(2) -0.001(2) -0.001(2)
C22 0.010(3) 0.020(3) 0.018(3) -0.006(3) -0.006(2) 0.000(2)
C23 0.011(3) 0.022(3) 0.018(3) -0.010(3) 0.004(2) -0.009(3)
C24 0.020(3) 0.011(3) 0.012(3) -0.004(2) 0.001(2) -0.008(2)
C25 0.015(3) 0.011(3) 0.013(3) -0.006(2) 0.002(2) -0.007(2)
C26 0.016(3) 0.013(3) 0.013(3) -0.006(2) 0.000(2) -0.005(2)
C27 0.020(3) 0.014(3) 0.018(3) -0.009(2) 0.004(2) -0.008(2)
C28 0.024(3) 0.010(3) 0.008(3) 0.003(2) -0.005(2) -0.005(2)
C29 0.023(3) 0.017(3) 0.009(3) -0.005(2) -0.005(2) -0.004(2)
C30 0.016(3) 0.010(3) 0.008(3) -0.008(2) -0.002(2) -0.004(2)
C31 0.016(3) 0.011(3) 0.013(3) -0.003(2) 0.002(2) -0.008(2)
C32 0.015(3) 0.013(3) 0.017(3) -0.005(2) -0.012(2) 0.000(2)
C33 0.013(3) 0.016(3) 0.023(3) -0.011(3) 0.003(2) -0.001(2)
C34 0.016(3) 0.011(3) 0.017(3) -0.012(2) 0.004(2) -0.002(2)
C35 0.018(3) 0.011(3) 0.012(3) -0.001(2) -0.002(2) -0.003(2)

loop_
_atom_type_symbol
_atom_type_description
_atom_type_scat_dispersion_real
_atom_type_scat_dispersion_imag
_atom_type_scat_source
C C 0.0033 0.0016 'International Tables Vol C Tables 4.2.6.8 and 6.1.1.4'
H H 0.0000 0.0000 'International Tables Vol C Tables 4.2.6.8 and 6.1.1.4'
N N 0.0061 0.0033 'International Tables Vol C Tables 4.2.6.8 and 6.1.1.4'
O O 0.0106 0.0060 'International Tables Vol C Tables 4.2.6.8 and 6.1.1.4'
V V 0.3005 0.5294 'International Tables Vol C Tables 4.2.6.8 and 6.1.1.4'
Zn Zn 0.2839 1.4301 'International Tables Vol C Tables 4.2.6.8 and 6.1.1.4'

loop_
_geom_angle_atom_site_label_1
_geom_angle_atom_site_label_2
_geom_angle_atom_site_label_3
_geom_angle
_geom_angle_site_symmetry_1
_geom_angle_site_symmetry_3
_geom_angle_publ_flag
O14 Zn1 O8 105.80(17) . . ?
O14 Zn1 N2 134.74(19) . . ?
O8 Zn1 N2 119.01(18) . . ?
O14 Zn1 N3 102.02(19) . . ?
O8 Zn1 N3 101.65(18) . . ?
N2 Zn1 N3 76.08(19) . . ?
O14 Zn1 N1 93.50(18) . . ?
O8 Zn1 N1 96.68(18) . . ?
N2 Zn1 N1 76.12(19) . . ?
N3 Zn1 N1 151.62(18) . . ?
O11 Zn2 O12 109.52(17) . . ?
O11 Zn2 N5 136.77(19) . . ?
O12 Zn2 N5 113.32(18) . . ?
O11 Zn2 N4 101.74(18) . . ?
O12 Zn2 N4 99.67(18) . . ?
N5 Zn2 N4 76.81(19) . . ?
O11 Zn2 N6 95.33(18) . . ?
O12 Zn2 N6 94.82(19) . . ?
N5 Zn2 N6 75.86(19) . . ?
N4 Zn2 N6 152.36(18) . . ?
O17 V1 O6 109.3(2) . . ?
O17 V1 O3 108.7(2) . 1_545 ?
O6 V1 O3 111.6(2) . 1_545 ?
O17 V1 O16 109.9(2) . . ?
O6 V1 O16 107.54(19) . . ?
O3 V1 O16 109.9(2) 1_545 . ?
O15 V2 O5 109.0(2) . . ?
O15 V2 O4 109.0(2) . 1_565 ?
O5 V2 O4 109.7(2) . 1_565 ?
O15 V2 O16 106.97(18) . 1_665 ?
O5 V2 O16 110.90(19) . 1_665 ?
O4 V2 O16 111.3(2) 1_565 1_665 ?
O9 V3 O8 108.4(2) . . ?
O9 V3 O13 109.2(2) . . ?
O8 V3 O13 112.0(2) . . ?
O9 V3 O5 108.9(2) . . ?
O8 V3 O5 111.00(19) . . ?
O13 V3 O5 107.3(2) . . ?
O1 V4 O11 109.4(2) . . ?
O1 V4 O13 109.0(2) . . ?
O11 V4 O13 110.4(2) . . ?
O1 V4 O3 109.6(2) . . ?
O11 V4 O3 109.2(2) . . ?
O13 V4 O3 109.23(19) . . ?
O10 V5 O12 108.9(2) . . ?
O10 V5 O7 109.1(2) . . ?
O12 V5 O7 110.8(2) . . ?
O10 V5 O6 108.9(2) . . ?
O12 V5 O6 110.6(2) . . ?
O7 V5 O6 108.5(2) . . ?
O2 V6 O14 109.0(2) . . ?
O2 V6 O7 108.5(2) . . ?
O14 V6 O7 111.9(2) . . ?
O2 V6 O4 110.0(2) . . ?
O14 V6 O4 108.2(2) . . ?
O7 V6 O4 109.2(2) . . ?
V1 O3 V4 139.4(2) 1_565 . ?
V2 O4 V6 139.2(3) 1_545 . ?
V2 O5 V3 138.6(2) . . ?
V1 O6 V5 155.2(3) . . ?
V6 O7 V5 150.1(3) . . ?
V3 O8 Zn1 131.5(2) . . ?
V4 O11 Zn2 132.8(2) . . ?
V5 O12 Zn2 127.1(2) . . ?
V3 O13 V4 144.0(3) . . ?
V6 O14 Zn1 132.8(2) . . ?
V2 O16 V1 140.4(2) 1_445 . ?
C1 N1 C5 118.3(5) . . ?
C1 N1 Zn1 126.0(4) . . ?
C5 N1 Zn1 115.6(4) . . ?
C10 N2 C6 120.6(5) . . ?
C10 N2 Zn1 119.9(4) . . ?
C6 N2 Zn1 119.5(4) . . ?
C15 N3 C11 118.7(5) . . ?
C15 N3 Zn1 126.5(4) . . ?
C11 N3 Zn1 114.7(4) . . ?
C25 N4 C21 119.4(5) . . ?
C25 N4 Zn2 114.8(4) . . ?
C21 N4 Zn2 125.6(4) . . ?
C30 N5 C26 122.0(5) . . ?
C30 N5 Zn2 119.6(4) . . ?
C26 N5 Zn2 118.3(4) . . ?
C35 N6 C31 119.2(5) . . ?
C35 N6 Zn2 125.5(4) . . ?
C31 N6 Zn2 115.2(4) . . ?
N1 C1 C2 123.3(5) . . ?
C1 C2 C3 118.3(6) . . ?
C4 C3 C2 119.3(6) . . ?
C5 C4 C3 118.7(6) . . ?
N1 C5 C4 122.1(6) . . ?
N1 C5 C6 114.9(5) . . ?
C4 C5 C6 123.0(5) . . ?
N2 C6 C7 120.9(5) . . ?
N2 C6 C5 113.7(5) . . ?
C7 C6 C5 125.4(5) . . ?
C6 C7 C8 118.8(6) . . ?
C7 C8 C9 119.9(5) . . ?
C8 C9 C10 118.4(6) . . ?
N2 C10 C9 121.3(6) . . ?
N2 C10 C11 113.8(5) . . ?
C9 C10 C11 124.9(5) . . ?
N3 C11 C12 121.7(5) . . ?
N3 C11 C10 115.2(5) . . ?
C12 C11 C10 123.0(5) . . ?
C13 C12 C11 119.4(5) . . ?
C12 C13 C14 119.3(6) . . ?
C13 C14 C15 118.7(6) . . ?
N3 C15 C14 122.3(6) . . ?
N4 C21 C22 120.9(5) . . ?
C23 C22 C21 119.9(6) . . ?
C22 C23 C24 119.4(6) . . ?
C25 C24 C23 118.3(6) . . ?
N4 C25 C24 122.1(6) . . ?
N4 C25 C26 115.3(5) . . ?
C24 C25 C26 122.6(5) . . ?
N5 C26 C27 120.1(5) . . ?
N5 C26 C25 114.5(5) . . ?
C27 C26 C25 125.5(5) . . ?
C26 C27 C28 119.1(6) . . ?
C27 C28 C29 119.8(6) . . ?
C28 C29 C30 118.6(6) . . ?
N5 C30 C29 120.3(6) . . ?
N5 C30 C31 115.5(5) . . ?
C29 C30 C31 124.2(5) . . ?
C32 C31 N6 121.7(6) . . ?
C32 C31 C30 124.6(5) . . ?
N6 C31 C30 113.7(5) . . ?
C31 C32 C33 119.5(6) . . ?
C34 C33 C32 119.3(6) . . ?
C33 C34 C35 118.9(5) . . ?
N6 C35 C34 121.4(5) . . ?

loop_
_geom_bond_atom_site_label_1
_geom_bond_atom_site_label_2
_geom_bond_distance
_geom_bond_site_symmetry_2
_geom_bond_publ_flag
Zn1 O14 1.967(4) . ?
Zn1 O8 1.970(4) . ?
Zn1 N2 2.065(5) . ?
Zn1 N3 2.165(5) . ?
Zn1 N1 2.170(5) . ?
Zn2 O11 1.961(4) . ?
Zn2 O12 1.971(4) . ?
Zn2 N5 2.062(5) . ?
Zn2 N4 2.157(5) . ?
Zn2 N6 2.172(5) . ?
V1 O17 1.601(4) . ?
V1 O6 1.735(5) . ?
V1 O3 1.743(4) 1_545 ?
V1 O16 1.789(4) . ?
V2 O15 1.604(4) . ?
V2 O5 1.737(4) . ?
V2 O4 1.748(4) 1_565 ?
V2 O16 1.785(4) 1_665 ?
V3 O9 1.610(4) . ?
V3 O8 1.671(4) . ?
V3 O13 1.782(4) . ?
V3 O5 1.840(4) . ?
V4 O1 1.611(4) . ?
V4 O11 1.674(4) . ?
V4 O13 1.792(4) . ?
V4 O3 1.840(4) . ?
V5 O10 1.607(4) . ?
V5 O12 1.676(4) . ?
V5 O7 1.790(4) . ?
V5 O6 1.831(4) . ?
V6 O2 1.604(4) . ?
V6 O14 1.670(4) . ?
V6 O7 1.786(4) . ?
V6 O4 1.842(4) . ?
O3 V1 1.743(4) 1_565 ?
O4 V2 1.748(4) 1_545 ?
O16 V2 1.785(4) 1_445 ?
N1 C1 1.344(7) . ?
N1 C5 1.350(7) . ?
N2 C10 1.330(7) . ?
N2 C6 1.361(7) . ?
N3 C15 1.345(8) . ?
N3 C11 1.351(8) . ?
N4 C25 1.348(7) . ?
N4 C21 1.352(7) . ?
N5 C30 1.326(7) . ?
N5 C26 1.355(7) . ?
N6 C35 1.338(7) . ?
N6 C31 1.366(7) . ?
C1 C2 1.371(9) . ?
C2 C3 1.393(9) . ?
C3 C4 1.389(9) . ?
C4 C5 1.385(9) . ?
C5 C6 1.497(8) . ?
C6 C7 1.387(8) . ?
C7 C8 1.389(8) . ?
C8 C9 1.393(8) . ?
C9 C10 1.400(8) . ?
C10 C11 1.494(8) . ?
C11 C12 1.397(8) . ?
C12 C13 1.371(8) . ?
C13 C14 1.391(9) . ?
C14 C15 1.393(9) . ?
C21 C22 1.395(8) . ?
C22 C23 1.366(9) . ?
C23 C24 1.400(9) . ?
C24 C25 1.390(8) . ?
C25 C26 1.485(8) . ?
C26 C27 1.386(8) . ?
C27 C28 1.387(8) . ?
C28 C29 1.391(8) . ?
C29 C30 1.402(8) . ?
C30 C31 1.483(8) . ?
C31 C32 1.357(9) . ?
C32 C33 1.396(8) . ?
C33 C34 1.373(9) . ?
C34 C35 1.399(8) . ?
